data_7230213
loop_
_publ_author_name
'Puttreddy, Rakesh'
'von Essen, Carolina'
'Peuronen, Anssi'
'Lahtinen, Manu'
'Rissanen, Kari'

_publ_section_title
;
 Halogen bonds in 2,5-dihalopyridine-copper(ii) chloride complexes
;
_journal_issue 14
_journal_name_full CrystEngComm
_journal_page_first 1954
_journal_paper_doi 10.1039/C8CE00209F
_journal_volume 20
_journal_year 2018
_chemical_formula_moiety 'C10 H6 Br4 Cl2 Cu N2'
_chemical_formula_sum 'C10 H6 Br4 Cl2 Cu N2'
_chemical_formula_weight 608.25
_space_group_crystal_system monoclinic
_space_group_IT_number 15
_space_group_name_Hall '-C 2yc'
_space_group_name_H-M_alt 'C 1 2/c 1'
_symmetry_space_group_name_Hall '-C 2yc'
_symmetry_space_group_name_H-M 'C 1 2/c 1'
_atom_sites_solution_hydrogens geom
_atom_sites_solution_primary dual
_audit_creation_date 2018-01-23
_audit_creation_method
;
Olex2 1.2
(compiled 2017.07.20 svn.r3457 for OlexSys, GUI svn.r5370)
;
_audit_update_record
;
2018-02-01 deposited with the CCDC.
2018-03-02 downloaded from the CCDC.
;
_cell_angle_alpha 90
_cell_angle_beta 91.109(5)
_cell_angle_gamma 90
_cell_formula_units_Z 4
_cell_length_a 8.2021(4)
_cell_length_b 12.8425(7)
_cell_length_c 14.6338(6)
_cell_measurement_reflns_used 3748
_cell_measurement_temperature 120.00(10)
_cell_measurement_theta_max 76.0700
_cell_measurement_theta_min 6.0540
_cell_volume 1541.17(13)
_computing_cell_refinement
;
CrysAlisPro, Agilent Technologies,
Version 1.171.36.32 (release 02-08-2013 CrysAlis171 .NET)
(compiled Aug  2 2013,16:46:58)
;
_computing_data_collection
;
CrysAlisPro, Agilent Technologies,
Version 1.171.36.32 (release 02-08-2013 CrysAlis171 .NET)
(compiled Aug  2 2013,16:46:58)
;
_computing_data_reduction
;
CrysAlisPro, Agilent Technologies,
Version 1.171.36.32 (release 02-08-2013 CrysAlis171 .NET)
(compiled Aug  2 2013,16:46:58)
;
_computing_molecular_graphics 'Olex2 (Dolomanov et al., 2009)'
_computing_publication_material 'Olex2 (Dolomanov et al., 2009)'
_computing_structure_refinement 'ShelXL (Sheldrick, 2015)'
_computing_structure_solution 'ShelXT (Sheldrick, 2015)'
_diffrn_ambient_temperature 120.00(10)
_diffrn_detector_area_resol_mean 10.3953
_diffrn_measured_fraction_theta_full 0.997
_diffrn_measured_fraction_theta_max 0.997
_diffrn_measurement_details
;
#__ type_ start__ end____ width___ exp.time_
  1 omega  -34.00   33.00   1.0000    2.5000
omega____ theta____ kappa____ phi______ frames
    -      -41.6513   37.0000   60.0000 67

#__ type_ start__ end____ width___ exp.time_
  2 omega  -66.00  -16.00   1.0000    2.5000
omega____ theta____ kappa____ phi______ frames
    -      -41.6513   37.0000  -30.0000 50

#__ type_ start__ end____ width___ exp.time_
  3 omega  -93.00   -2.00   1.0000    2.5000
omega____ theta____ kappa____ phi______ frames
    -      -41.6513  125.0000  150.0000 91

#__ type_ start__ end____ width___ exp.time_
  4 omega    6.00   31.00   1.0000    2.5000
omega____ theta____ kappa____ phi______ frames
    -       41.6513  -99.0000  150.0000 25

#__ type_ start__ end____ width___ exp.time_
  5 omega    1.00   59.00   1.0000    2.5000
omega____ theta____ kappa____ phi______ frames
    -       41.6513  -99.0000   90.0000 58

#__ type_ start__ end____ width___ exp.time_
  6 omega   60.00  114.00   1.0000    5.0000
omega____ theta____ kappa____ phi______ frames
    -      112.0000 -111.0000   30.0000 54

#__ type_ start__ end____ width___ exp.time_
  7 omega   75.00  107.00   1.0000    5.0000
omega____ theta____ kappa____ phi______ frames
    -      112.0000  -77.0000   60.0000 32

#__ type_ start__ end____ width___ exp.time_
  8 omega   85.00  121.00   1.0000    5.0000
omega____ theta____ kappa____ phi______ frames
    -      112.0000  -35.0000   24.3765 36

#__ type_ start__ end____ width___ exp.time_
  9 omega   89.00  134.00   1.0000    5.0000
omega____ theta____ kappa____ phi______ frames
    -      112.0000   45.0000  120.0000 45

#__ type_ start__ end____ width___ exp.time_
 10 omega  125.00  177.00   1.0000    5.0000
omega____ theta____ kappa____ phi______ frames
    -      112.0000   15.0000  150.0000 52

#__ type_ start__ end____ width___ exp.time_
 11 omega  151.00  176.00   1.0000    5.0000
omega____ theta____ kappa____ phi______ frames
    -      112.0000   45.0000   60.0000 25

#__ type_ start__ end____ width___ exp.time_
 12 omega  118.00  143.00   1.0000    5.0000
omega____ theta____ kappa____ phi______ frames
    -      112.0000  111.0000    0.0000 25

#__ type_ start__ end____ width___ exp.time_
 13 omega  119.00  145.00   1.0000    5.0000
omega____ theta____ kappa____ phi______ frames
    -      112.0000  178.0000    0.0000 26

#__ type_ start__ end____ width___ exp.time_
 14 omega  153.00  178.00   1.0000    5.0000
omega____ theta____ kappa____ phi______ frames
    -      112.0000  111.0000 -120.0000 25

#__ type_ start__ end____ width___ exp.time_
 15 omega  104.00  157.00   1.0000    5.0000
omega____ theta____ kappa____ phi______ frames
    -      112.0000  -15.0000 -120.0000 53

#__ type_ start__ end____ width___ exp.time_
 16 omega   73.00  114.00   1.0000    5.0000
omega____ theta____ kappa____ phi______ frames
    -      112.0000 -111.0000  -60.0000 41

#__ type_ start__ end____ width___ exp.time_
 17 omega   66.00  115.00   1.0000    5.0000
omega____ theta____ kappa____ phi______ frames
    -      112.0000 -111.0000 -150.0000 49

#__ type_ start__ end____ width___ exp.time_
 18 omega   64.00  113.00   1.0000    5.0000
omega____ theta____ kappa____ phi______ frames
    -      112.0000 -111.0000 -180.0000 49

#__ type_ start__ end____ width___ exp.time_
 19 omega   60.00  135.00   1.0000    5.0000
omega____ theta____ kappa____ phi______ frames
    -      112.0000  -61.0000  -60.0000 75

#__ type_ start__ end____ width___ exp.time_
 20 omega   69.00  112.00   1.0000    5.0000
omega____ theta____ kappa____ phi______ frames
    -      112.0000 -111.0000   90.0000 43

#__ type_ start__ end____ width___ exp.time_
 21 omega   84.00  112.00   1.0000    5.0000
omega____ theta____ kappa____ phi______ frames
    -      112.0000  -77.0000  150.0000 28

#__ type_ start__ end____ width___ exp.time_
 22 omega   52.00   79.00   1.0000    5.0000
omega____ theta____ kappa____ phi______ frames
    -      112.0000  -94.0000   30.0000 27

#__ type_ start__ end____ width___ exp.time_
 23 omega   38.00  138.00   1.0000    5.0000
omega____ theta____ kappa____ phi______ frames
    -      112.0000  -30.0000  120.0000 100

#__ type_ start__ end____ width___ exp.time_
 24 omega   89.00  139.00   1.0000    5.0000
omega____ theta____ kappa____ phi______ frames
    -      112.0000   45.0000   60.0000 50

#__ type_ start__ end____ width___ exp.time_
 25 omega   75.00  102.00   1.0000    5.0000
omega____ theta____ kappa____ phi______ frames
    -      112.0000   15.0000  150.0000 27

#__ type_ start__ end____ width___ exp.time_
 26 omega   38.00   67.00   1.0000    5.0000
omega____ theta____ kappa____ phi______ frames
    -      112.0000  -77.0000  150.0000 29

#__ type_ start__ end____ width___ exp.time_
 27 omega   36.00   63.00   1.0000    5.0000
omega____ theta____ kappa____ phi______ frames
    -      112.0000 -111.0000  150.0000 27

#__ type_ start__ end____ width___ exp.time_
 28 omega   42.00   72.00   1.0000    5.0000
omega____ theta____ kappa____ phi______ frames
    -      112.0000  -35.0000   24.3765 30

#__ type_ start__ end____ width___ exp.time_
 29 omega   45.00   72.00   1.0000    5.0000
omega____ theta____ kappa____ phi______ frames
    -      112.0000  -61.0000  -90.0000 27

#__ type_ start__ end____ width___ exp.time_
 30 omega   40.00   67.00   1.0000    5.0000
omega____ theta____ kappa____ phi______ frames
    -      112.0000  -30.0000 -120.0000 27

#__ type_ start__ end____ width___ exp.time_
 31 omega   49.00  126.00   1.0000    5.0000
omega____ theta____ kappa____ phi______ frames
    -      112.0000  -45.0000 -150.0000 77

#__ type_ start__ end____ width___ exp.time_
 32 omega   44.00   84.00   1.0000    5.0000
omega____ theta____ kappa____ phi______ frames
    -      112.0000  -61.0000 -180.0000 40

#__ type_ start__ end____ width___ exp.time_
 33 omega   42.00   95.00   1.0000    5.0000
omega____ theta____ kappa____ phi______ frames
    -      112.0000  -77.0000  -90.0000 53

#__ type_ start__ end____ width___ exp.time_
 34 omega   30.00  100.00   1.0000    5.0000
omega____ theta____ kappa____ phi______ frames
    -      112.0000  -15.0000 -120.0000 70

#__ type_ start__ end____ width___ exp.time_
 35 omega   63.00  150.00   1.0000    5.0000
omega____ theta____ kappa____ phi______ frames
    -      112.0000  178.0000   90.0000 87

#__ type_ start__ end____ width___ exp.time_
 36 omega -113.00  -14.00   1.0000    2.5000
omega____ theta____ kappa____ phi______ frames
    -      -41.6513  -57.0000  -60.0000 99
;
_diffrn_measurement_device_type 'SuperNova, Dual, Cu at zero, Atlas'
_diffrn_measurement_method '\w scans'
_diffrn_orient_matrix_UB_11 0.0086339000
_diffrn_orient_matrix_UB_12 0.1180695000
_diffrn_orient_matrix_UB_13 -0.0175717000
_diffrn_orient_matrix_UB_21 0.1876065000
_diffrn_orient_matrix_UB_22 -0.0048926000
_diffrn_orient_matrix_UB_23 0.0057646000
_diffrn_orient_matrix_UB_31 0.0052107000
_diffrn_orient_matrix_UB_32 -0.0203881000
_diffrn_orient_matrix_UB_33 -0.1036854000
_diffrn_radiation_monochromator mirror
_diffrn_radiation_type CuK\a
_diffrn_radiation_wavelength 1.54184
_diffrn_reflns_av_R_equivalents 0.0602
_diffrn_reflns_av_unetI/netI 0.0359
_diffrn_reflns_Laue_measured_fraction_full 0.997
_diffrn_reflns_Laue_measured_fraction_max 0.997
_diffrn_reflns_limit_h_max 9
_diffrn_reflns_limit_h_min -9
_diffrn_reflns_limit_k_max 15
_diffrn_reflns_limit_k_min -15
_diffrn_reflns_limit_l_max 12
_diffrn_reflns_limit_l_min -17
_diffrn_reflns_number 6858
_diffrn_reflns_point_group_measured_fraction_full 0.997
_diffrn_reflns_point_group_measured_fraction_max 0.997
_diffrn_reflns_theta_full 66.745
_diffrn_reflns_theta_max 66.745
_diffrn_reflns_theta_min 6.049
_diffrn_source 'SuperNova (Cu) X-ray Source'
_exptl_absorpt_coefficient_mu 17.233
_exptl_absorpt_correction_T_max 0.707
_exptl_absorpt_correction_T_min 0.467
_exptl_absorpt_correction_type gaussian
_exptl_absorpt_process_details
;
CrysAlisPro, Agilent Technologies,
Version 1.171.36.32 (release 02-08-2013 CrysAlis171 .NET)
(compiled Aug  2 2013,16:46:58)
Numerical absorption correction based on gaussian integration over
            a multifaceted crystal model
;
_exptl_crystal_colour green
_exptl_crystal_colour_primary green
_exptl_crystal_density_diffrn 2.621
_exptl_crystal_description needle
_exptl_crystal_F_000 1132
_exptl_crystal_size_max 0.0996
_exptl_crystal_size_mid 0.0669
_exptl_crystal_size_min 0.0383
_refine_diff_density_max 0.888
_refine_diff_density_min -0.780
_refine_diff_density_rms 0.208
_refine_ls_extinction_method none
_refine_ls_goodness_of_fit_ref 1.077
_refine_ls_hydrogen_treatment constr
_refine_ls_matrix_type full
_refine_ls_number_parameters 87
_refine_ls_number_reflns 1364
_refine_ls_number_restraints 0
_refine_ls_restrained_S_all 1.077
_refine_ls_R_factor_all 0.0446
_refine_ls_R_factor_gt 0.0419
_refine_ls_shift/su_max 0.001
_refine_ls_shift/su_mean 0.000
_refine_ls_structure_factor_coef Fsqd
_refine_ls_weighting_details 'w=1/[\s^2^(Fo^2^)+(0.0736P)^2^] where P=(Fo^2^+2Fc^2^)/3'
_refine_ls_weighting_scheme calc
_refine_ls_wR_factor_gt 0.1009
_refine_ls_wR_factor_ref 0.1032
_reflns_Friedel_coverage 0.000
_reflns_number_gt 1258
_reflns_number_total 1364
_reflns_threshold_expression 'I > 2\s(I)'
_cod_data_source_file c8ce00209f2.cif
_cod_data_source_block 7_2_CuCl2
_cod_depositor_comments 'Adding full bibliography for 7230211--7230222.cif.'
_cod_database_code 7230213
_shelx_shelxl_version_number 2014/7
_chemical_oxdiff_formula CuCl2Br2C10H8N2
_shelx_space_group_comment
;
The symmetry employed for this shelxl refinement is uniquely defined
by the following loop, which should always be used as a source of
symmetry information in preference to the above space-group names.
They are only intended as comments.
;
_reflns_odcompleteness_completeness 98.90
_reflns_odcompleteness_iscentric 1
_reflns_odcompleteness_theta 77.49
_olex2_refinement_description
;
1. Fixed Uiso
 At 1.2 times of:
  All C(H) groups
2.a Aromatic/amide H refined with riding coordinates:
 C3(H3), C4(H4), C6(H6)
;
_olex2_submission_special_instructions 'No special instructions were received'

loop_
_space_group_symop_operation_xyz
'x, y, z'
'-x, y, -z+1/2'
'x+1/2, y+1/2, z'
'-x+1/2, y+1/2, -z+1/2'
'-x, -y, -z'
'x, -y, z-1/2'
'-x+1/2, -y+1/2, -z'
'x+1/2, -y+1/2, z-1/2'

loop_
_atom_site_label
_atom_site_type_symbol
_atom_site_fract_x
_atom_site_fract_y
_atom_site_fract_z
_atom_site_U_iso_or_equiv
_atom_site_adp_type
_atom_site_occupancy
_atom_site_site_symmetry_order
_atom_site_calc_flag
_atom_site_refinement_flags_posn
_atom_site_refinement_flags_adp
_atom_site_refinement_flags_occupancy
Br2 Br 0.64628(6) 0.91992(4) 0.65281(3) 0.0262(2) Uani 1 1 d . . .
Br5 Br 0.34108(6) 0.55970(4) 0.39182(3) 0.0241(2) Uani 1 1 d . . .
Cu1 Cu 0.5000 0.70791(7) 0.7500 0.0180(3) Uani 1 2 d S T P
Cl1 Cl 0.24516(12) 0.64611(9) 0.75814(7) 0.0221(3) Uani 1 1 d . . .
N1 N 0.4864(4) 0.7346(3) 0.6141(2) 0.0181(7) Uani 1 1 d . . .
C2 C 0.5573(5) 0.8163(4) 0.5744(3) 0.0210(9) Uani 1 1 d . . .
C3 C 0.5646(6) 0.8305(4) 0.4811(3) 0.0238(9) Uani 1 1 d . . .
H3 H 0.6112 0.8901 0.4567 0.029 Uiso 1 1 calc R . .
C4 C 0.5000(6) 0.7531(4) 0.4244(3) 0.0229(9) Uani 1 1 d . . .
H4 H 0.5060 0.7581 0.3611 0.027 Uiso 1 1 calc R . .
C5 C 0.4267(5) 0.6684(4) 0.4652(3) 0.0198(8) Uani 1 1 d . . .
C6 C 0.4200(5) 0.6609(4) 0.5591(3) 0.0198(8) Uani 1 1 d . . .
H6 H 0.3687 0.6039 0.5851 0.024 Uiso 1 1 calc R . .

loop_
_atom_site_aniso_label
_atom_site_aniso_U_11
_atom_site_aniso_U_22
_atom_site_aniso_U_33
_atom_site_aniso_U_23
_atom_site_aniso_U_13
_atom_site_aniso_U_12
Br2 0.0351(3) 0.0225(3) 0.0209(3) -0.00253(16) -0.0011(2) -0.00832(19)
Br5 0.0311(3) 0.0220(3) 0.0191(3) -0.00421(15) -0.0034(2) -0.00185(17)
Cu1 0.0245(5) 0.0168(5) 0.0128(4) 0.000 -0.0015(3) 0.000
Cl1 0.0238(5) 0.0243(6) 0.0182(5) -0.0003(4) -0.0004(4) -0.0022(4)
N1 0.0234(17) 0.0178(19) 0.0131(15) -0.0004(13) -0.0003(13) 0.0016(14)
C2 0.024(2) 0.018(2) 0.0204(19) -0.0024(17) -0.0006(16) 0.0012(17)
C3 0.029(2) 0.021(2) 0.021(2) 0.0053(17) 0.0014(17) -0.0037(18)
C4 0.028(2) 0.026(2) 0.0148(18) 0.0014(16) 0.0027(16) -0.0001(18)
C5 0.024(2) 0.019(2) 0.0166(18) -0.0021(16) -0.0047(15) 0.0016(17)
C6 0.020(2) 0.018(2) 0.0210(19) 0.0023(15) -0.0006(15) 0.0015(16)

loop_
_atom_type_symbol
_atom_type_description
_atom_type_scat_dispersion_real
_atom_type_scat_dispersion_imag
_atom_type_scat_source
C C 0.0181 0.0091 'International Tables Vol C Tables 4.2.6.8 and 6.1.1.4'
H H 0.0000 0.0000 'International Tables Vol C Tables 4.2.6.8 and 6.1.1.4'
Br Br -0.6763 1.2805 'International Tables Vol C Tables 4.2.6.8 and 6.1.1.4'
Cl Cl 0.3639 0.7018 'International Tables Vol C Tables 4.2.6.8 and 6.1.1.4'
Cu Cu -1.9646 0.5888 'International Tables Vol C Tables 4.2.6.8 and 6.1.1.4'
N N 0.0311 0.0180 'International Tables Vol C Tables 4.2.6.8 and 6.1.1.4'

loop_
_exptl_crystal_face_index_h
_exptl_crystal_face_index_k
_exptl_crystal_face_index_l
_exptl_crystal_face_perp_dist
_exptl_oxdiff_crystal_face_indexfrac_h
_exptl_oxdiff_crystal_face_indexfrac_k
_exptl_oxdiff_crystal_face_indexfrac_l
_exptl_oxdiff_crystal_face_x
_exptl_oxdiff_crystal_face_y
_exptl_oxdiff_crystal_face_z
-1 -8 -4 0.0346 -0.8775 -8.0532 -3.6164 -0.8949 -0.1461 0.5346
5 -3 -3 0.0213 5.1102 -3.0121 -3.2196 -0.2549 0.9549 0.4219
-5 3 1 0.0286 -5.0583 2.9909 1.2173 0.2881 -0.9566 -0.2136
5 -2 3 0.0183 4.9521 -1.9480 2.7238 -0.2351 0.9543 -0.2169
-5 2 -3 0.0199 -4.9521 1.9480 -2.7238 0.2351 -0.9543 0.2169
0 -5 7 0.0398 -0.1701 -4.9287 7.3250 -0.7121 0.0344 -0.6599
0 5 -7 0.0336 0.1701 4.9287 -7.3250 0.7121 -0.0344 0.6599
1 8 4 0.0323 0.8775 8.0532 3.6164 0.8949 0.1461 -0.5346

loop_
_geom_angle_atom_site_label_1
_geom_angle_atom_site_label_2
_geom_angle_atom_site_label_3
_geom_angle
_geom_angle_site_symmetry_1
_geom_angle_site_symmetry_3
Cl1 Cu1 Cl1 138.51(7) 2_656 .
N1 Cu1 Cl1 94.51(11) . .
N1 Cu1 Cl1 94.51(11) 2_656 2_656
N1 Cu1 Cl1 92.38(11) . 2_656
N1 Cu1 Cl1 92.38(11) 2_656 .
N1 Cu1 N1 160.5(2) . 2_656
C2 N1 Cu1 123.0(3) . .
C2 N1 C6 117.7(4) . .
C6 N1 Cu1 118.9(3) . .
N1 C2 Br2 116.9(3) . .
N1 C2 C3 124.1(4) . .
C3 C2 Br2 118.9(4) . .
C2 C3 H3 120.9 . .
C2 C3 C4 118.2(4) . .
C4 C3 H3 120.9 . .
C3 C4 H4 121.1 . .
C5 C4 C3 117.8(4) . .
C5 C4 H4 121.1 . .
C4 C5 Br5 119.7(3) . .
C6 C5 Br5 119.6(4) . .
C6 C5 C4 120.8(4) . .
N1 C6 C5 121.4(4) . .
N1 C6 H6 119.3 . .
C5 C6 H6 119.3 . .

loop_
_geom_bond_atom_site_label_1
_geom_bond_atom_site_label_2
_geom_bond_distance
_geom_bond_site_symmetry_2
Br2 C2 1.894(4) .
Br5 C5 1.889(4) .
Cu1 Cl1 2.2412(11) .
Cu1 Cl1 2.2411(11) 2_656
Cu1 N1 2.019(3) .
Cu1 N1 2.019(3) 2_656
N1 C2 1.338(6) .
N1 C6 1.350(6) .
C2 C3 1.380(6) .
C3 H3 0.9300 .
C3 C4 1.393(7) .
C4 H4 0.9300 .
C4 C5 1.383(7) .
C5 C6 1.379(6) .
C6 H6 0.9300 .
